data_1567088
loop_
_publ_author_name
'Payne, Jenna L.'
'Deng, Zihang'
'Flach, Andrew L.'
'Johnston, Jeffrey N.'

_publ_section_title
;
 Enantioselective iodolactonization to prepare \e-lactone rings using
 hypervalent iodine
;
_journal_issue 24
_journal_name_full 'Chemical Science'
_journal_page_first 7318
_journal_page_last 7324
_journal_paper_doi 10.1039/D2SC01587K
_journal_volume 13
_journal_year 2022
_chemical_absolute_configuration ad
_chemical_formula_moiety 'C13 H14 Cl I O2'
_chemical_formula_sum 'C13 H14 Cl I O2'
_chemical_formula_weight 364.59
_space_group_crystal_system orthorhombic
_space_group_IT_number 19
_space_group_name_Hall 'P 2ac 2ab'
_space_group_name_H-M_alt 'P 21 21 21'
_atom_sites_solution_hydrogens geom
_atom_sites_solution_primary dual
_audit_creation_date 2021-09-30
_audit_creation_method
;
Olex2 1.2
(compiled 2018.05.29 svn.r3508 for OlexSys, GUI svn.r5506)
;
_audit_update_record
;
2022-03-18 deposited with the CCDC.	2022-06-08 downloaded from the CCDC.
;
_cell_angle_alpha 90
_cell_angle_beta 90
_cell_angle_gamma 90
_cell_formula_units_Z 4
_cell_length_a 8.9639(3)
_cell_length_b 11.1228(3)
_cell_length_c 13.2590(4)
_cell_measurement_reflns_used 6156
_cell_measurement_temperature 100.01(10)
_cell_measurement_theta_max 29.9060
_cell_measurement_theta_min 3.0720
_cell_volume 1321.97(7)
_computing_cell_refinement 'CrysAlisPro 1.171.41.116a (Rigaku OD, 2021)'
_computing_data_collection 'CrysAlisPro 1.171.41.116a (Rigaku OD, 2021)'
_computing_data_reduction 'CrysAlisPro 1.171.41.116a (Rigaku OD, 2021)'
_computing_molecular_graphics 'Olex2 (Dolomanov et al., 2009)'
_computing_publication_material 'Olex2 (Dolomanov et al., 2009)'
_computing_structure_refinement 'ShelXL (Sheldrick, 2015)'
_computing_structure_solution 'ShelXT (Sheldrick, 2015)'
_diffrn_ambient_environment N~2~
_diffrn_ambient_temperature 100.01(10)
_diffrn_detector 'CCD plate'
_diffrn_detector_area_resol_mean 8.1506
_diffrn_detector_type EosS2
_diffrn_measured_fraction_theta_full 1.000
_diffrn_measured_fraction_theta_max 0.937
_diffrn_measurement_details
;
List of Runs (angles in degrees, time in seconds):

  # Type    Start    End  Width  t~exp~   \w     \q     \k     \f   Frames
#--------------------------------------------------------------------------
  1  \w    -42.00   8.00   1.00   12.00    --  -19.12 -77.00 -30.00   50
  2  \w    -48.00  36.00   1.00   12.00    --   19.27 -57.00 -60.00   84
  3  \w    -50.00  89.00   1.00   12.00    --   19.27   0.00 -90.00  139
  4  \w    -42.00   8.00   1.00   12.00    --  -19.12 -77.00-120.00   50
  5  \w      3.00  56.00   1.00   12.00    --   19.27  57.00  90.00   53
  6  \w     39.00  91.00   1.00   12.00    --   19.27 178.00-120.00   52
;
_diffrn_measurement_device 'four-circle diffractometer'
_diffrn_measurement_device_type 'SuperNova, Dual, Cu at home/near, EosS2'
_diffrn_measurement_method '\w scans'
_diffrn_orient_matrix_type 'CrysAlisPro convention (1999,Acta A55,543-557)'
_diffrn_orient_matrix_UB_11 0.0433870000
_diffrn_orient_matrix_UB_12 0.0496201000
_diffrn_orient_matrix_UB_13 -0.0165327000
_diffrn_orient_matrix_UB_21 0.0584108000
_diffrn_orient_matrix_UB_22 -0.0176347000
_diffrn_orient_matrix_UB_23 0.0328924000
_diffrn_orient_matrix_UB_31 0.0309474000
_diffrn_orient_matrix_UB_32 -0.0360736000
_diffrn_orient_matrix_UB_33 -0.0387988000
_diffrn_radiation_monochromator mirror
_diffrn_radiation_probe x-ray
_diffrn_radiation_type MoK\a
_diffrn_radiation_wavelength 0.71073
_diffrn_reflns_av_R_equivalents 0.0426
_diffrn_reflns_av_unetI/netI 0.0466
_diffrn_reflns_Laue_measured_fraction_full 1.000
_diffrn_reflns_Laue_measured_fraction_max 0.937
_diffrn_reflns_limit_h_max 12
_diffrn_reflns_limit_h_min -12
_diffrn_reflns_limit_k_max 15
_diffrn_reflns_limit_k_min -15
_diffrn_reflns_limit_l_max 17
_diffrn_reflns_limit_l_min -18
_diffrn_reflns_number 13525
_diffrn_reflns_point_group_measured_fraction_full 1.000
_diffrn_reflns_point_group_measured_fraction_max 0.904
_diffrn_reflns_theta_full 25.242
_diffrn_reflns_theta_max 30.620
_diffrn_reflns_theta_min 2.390
_diffrn_source 'micro-focus sealed X-ray tube'
_diffrn_source_type 'SuperNova (Mo) X-ray Source'
_exptl_absorpt_coefficient_mu 2.612
_exptl_absorpt_correction_T_max 1.000
_exptl_absorpt_correction_T_min 0.709
_exptl_absorpt_correction_type gaussian
_exptl_absorpt_process_details
;
CrysAlisPro 1.171.41.116a (Rigaku Oxford Diffraction, 2021)
Numerical absorption correction based on gaussian integration over
a multifaceted crystal model
Empirical absorption correction using spherical harmonics,
implemented in SCALE3 ABSPACK scaling algorithm.
;
_exptl_crystal_colour colourless
_exptl_crystal_colour_primary colourless
_exptl_crystal_density_diffrn 1.832
_exptl_crystal_description block
_exptl_crystal_F_000 712
_exptl_crystal_size_max 0.197
_exptl_crystal_size_mid 0.183
_exptl_crystal_size_min 0.097
_refine_diff_density_max 0.906
_refine_diff_density_min -0.562
_refine_diff_density_rms 0.114
_refine_ls_abs_structure_details
;
 Flack x determined using 1306 quotients [(I+)-(I-)]/[(I+)+(I-)]
 (Parsons, Flack and Wagner, Acta Cryst. B69 (2013) 249-259).
;
_refine_ls_abs_structure_Flack -0.033(17)
_refine_ls_extinction_method none
_refine_ls_goodness_of_fit_ref 1.043
_refine_ls_hydrogen_treatment constr
_refine_ls_matrix_type full
_refine_ls_number_parameters 154
_refine_ls_number_reflns 3681
_refine_ls_number_restraints 0
_refine_ls_restrained_S_all 1.043
_refine_ls_R_factor_all 0.0362
_refine_ls_R_factor_gt 0.0326
_refine_ls_shift/su_max 0.000
_refine_ls_shift/su_mean 0.000
_refine_ls_structure_factor_coef Fsqd
_refine_ls_weighting_details 'w=1/[\s^2^(Fo^2^)+(0.0227P)^2^+0.5157P] where P=(Fo^2^+2Fc^2^)/3'
_refine_ls_weighting_scheme calc
_refine_ls_wR_factor_gt 0.0608
_refine_ls_wR_factor_ref 0.0623
_reflns_Friedel_coverage 0.696
_reflns_Friedel_fraction_full 1.000
_reflns_Friedel_fraction_max 0.860
_reflns_number_gt 3467
_reflns_number_total 3681
_reflns_threshold_expression 'I > 2\s(I)'
_cod_data_source_file d2sc01587k3.cif
_cod_data_source_block zd-2-227_auto
_cod_depositor_comments 'Adding full bibliography for 1567088.cif.'
_cod_database_code 1567088
_shelx_shelxl_version_number 2018/1
_chemical_oxdiff_formula C13H14ClIO2
_shelx_space_group_comment
;
The symmetry employed for this shelxl refinement is uniquely defined
by the following loop, which should always be used as a source of
symmetry information in preference to the above space-group names.
They are only intended as comments.
;
_reflns_odcompleteness_completeness 99.84
_reflns_odcompleteness_iscentric 1
_reflns_odcompleteness_theta 27.82
_olex2_refinement_description
;
1. Fixed Uiso
 At 1.2 times of:
  All C(H) groups, All C(H,H) groups
2.a Secondary CH2 refined with riding coordinates:
 C2(H2A,H2B), C3(H3A,H3B), C4(H4A,H4B), C5(H5A,H5B), C6(H6A,H6B)
2.b Aromatic/amide H refined with riding coordinates:
 C9(H9), C10(H10), C12(H12), C13(H13)
;
_olex2_exptl_crystal_mounting_method 'mounted in a polyimide loop'
_olex2_submission_special_instructions 'No special instructions were received'
_oxdiff_exptl_absorpt_empirical_details
;
Empirical correction (ABSPACK) includes:
- Absorption correction using spherical harmonics
- Frame scaling
;
_oxdiff_exptl_absorpt_empirical_full_max 1.424
_oxdiff_exptl_absorpt_empirical_full_min 0.478

loop_
_space_group_symop_operation_xyz
'x, y, z'
'-x+1/2, -y, z+1/2'
'-x, y+1/2, -z+1/2'
'x+1/2, -y+1/2, -z'

loop_
_atom_site_label
_atom_site_type_symbol
_atom_site_fract_x
_atom_site_fract_y
_atom_site_fract_z
_atom_site_U_iso_or_equiv
_atom_site_adp_type
_atom_site_occupancy
_atom_site_site_symmetry_order
_atom_site_calc_flag
_atom_site_refinement_flags_posn
_atom_site_refinement_flags_adp
_atom_site_refinement_flags_occupancy
_atom_site_disorder_assembly
_atom_site_disorder_group
I1 I 0.23722(3) 0.73198(2) 0.61825(2) 0.01886(8) Uani 1 1 d . . . . .
Cl1 Cl 0.76129(14) 0.46441(9) 0.11422(8) 0.0249(2) Uani 1 1 d . . . . .
O1 O 0.2899(4) 0.4654(3) 0.5098(2) 0.0162(7) Uani 1 1 d . . . . .
O2 O 0.2503(4) 0.2834(2) 0.5628(2) 0.0251(7) Uani 1 1 d . . . . .
C1 C 0.2968(5) 0.5619(4) 0.4346(3) 0.0144(9) Uani 1 1 d . . . . .
C2 C 0.3665(6) 0.6654(4) 0.4932(3) 0.0175(10) Uani 1 1 d . . . . .
H2A H 0.384429 0.732667 0.445836 0.021 Uiso 1 1 calc R . . . .
H2B H 0.464729 0.638792 0.518937 0.021 Uiso 1 1 calc R . . . .
C3 C 0.1401(5) 0.5932(4) 0.3958(4) 0.0185(10) Uani 1 1 d . . . . .
H3A H 0.072817 0.598034 0.454887 0.022 Uiso 1 1 calc R . . . .
H3B H 0.144626 0.674542 0.365681 0.022 Uiso 1 1 calc R . . . .
C4 C 0.0692(6) 0.5106(4) 0.3199(4) 0.0215(11) Uani 1 1 d . . . . .
H4A H 0.135544 0.504294 0.260401 0.026 Uiso 1 1 calc R . . . .
H4B H -0.026090 0.546427 0.297114 0.026 Uiso 1 1 calc R . . . .
C5 C 0.0387(6) 0.3842(4) 0.3604(4) 0.0248(11) Uani 1 1 d . . . . .
H5A H -0.029615 0.390326 0.418874 0.030 Uiso 1 1 calc R . . . .
H5B H -0.012615 0.336894 0.307524 0.030 Uiso 1 1 calc R . . . .
C6 C 0.1794(5) 0.3171(4) 0.3929(4) 0.0219(10) Uani 1 1 d . . . . .
H6A H 0.156920 0.229940 0.394057 0.026 Uiso 1 1 calc R . . . .
H6B H 0.257357 0.330288 0.341198 0.026 Uiso 1 1 calc R . . . .
C7 C 0.2414(6) 0.3516(3) 0.4929(3) 0.0187(9) Uani 1 1 d . . . . .
C8 C 0.4116(5) 0.5327(4) 0.3529(3) 0.0117(9) Uani 1 1 d . . . . .
C9 C 0.4108(6) 0.5954(4) 0.2623(3) 0.0173(10) Uani 1 1 d . . . . .
H9 H 0.334204 0.652534 0.249909 0.021 Uiso 1 1 calc R . . . .
C10 C 0.5192(6) 0.5766(4) 0.1895(4) 0.0183(10) Uani 1 1 d . . . . .
H10 H 0.518101 0.620926 0.128240 0.022 Uiso 1 1 calc R . . . .
C11 C 0.6285(5) 0.4925(4) 0.2075(3) 0.0156(10) Uani 1 1 d . . . . .
C12 C 0.6343(5) 0.4293(4) 0.2975(4) 0.0166(10) Uani 1 1 d . . . . .
H12 H 0.711694 0.372675 0.309413 0.020 Uiso 1 1 calc R . . . .
C13 C 0.5261(5) 0.4498(4) 0.3696(4) 0.0165(9) Uani 1 1 d . . . . .
H13 H 0.529543 0.406926 0.431527 0.020 Uiso 1 1 calc R . . . .

loop_
_atom_site_aniso_label
_atom_site_aniso_U_11
_atom_site_aniso_U_22
_atom_site_aniso_U_33
_atom_site_aniso_U_23
_atom_site_aniso_U_13
_atom_site_aniso_U_12
I1 0.02174(15) 0.01973(13) 0.01513(12) -0.00223(10) 0.00035(14) 0.00289(12)
Cl1 0.0267(6) 0.0233(5) 0.0247(5) -0.0042(4) 0.0114(8) 0.0003(5)
O1 0.0203(19) 0.0142(13) 0.0143(14) 0.0030(11) 0.0030(13) 0.0002(13)
O2 0.034(2) 0.0159(14) 0.0253(16) 0.0050(12) 0.0094(18) 0.005(2)
C1 0.021(3) 0.0117(18) 0.011(2) -0.0007(16) 0.0002(18) 0.0015(17)
C2 0.018(3) 0.019(2) 0.016(2) -0.0011(18) 0.000(2) -0.0009(19)
C3 0.017(2) 0.020(2) 0.018(2) 0.000(2) -0.001(2) 0.0026(18)
C4 0.019(3) 0.026(3) 0.020(3) -0.005(2) -0.006(2) 0.003(2)
C5 0.019(3) 0.027(2) 0.028(3) -0.007(2) 0.000(2) -0.004(2)
C6 0.023(2) 0.018(2) 0.025(3) 0.000(2) 0.003(2) -0.0047(18)
C7 0.020(3) 0.0163(18) 0.020(2) 0.0020(15) 0.007(2) 0.003(2)
C8 0.012(2) 0.0125(18) 0.011(2) 0.0002(17) -0.0009(17) -0.0003(17)
C9 0.019(3) 0.016(2) 0.017(2) 0.0018(18) 0.000(2) 0.0022(19)
C10 0.023(3) 0.018(2) 0.013(2) 0.0025(19) 0.001(2) -0.0027(19)
C11 0.014(2) 0.017(2) 0.016(2) -0.0039(18) 0.0041(19) -0.0035(17)
C12 0.015(2) 0.0124(19) 0.022(2) 0.0009(18) 0.000(2) 0.0004(17)
C13 0.022(2) 0.0129(19) 0.015(2) 0.0002(18) -0.002(2) 0.0008(17)

loop_
_atom_type_symbol
_atom_type_description
_atom_type_scat_dispersion_real
_atom_type_scat_dispersion_imag
_atom_type_scat_source
C C 0.0033 0.0016 'International Tables Vol C Tables 4.2.6.8 and 6.1.1.4'
H H 0.0000 0.0000 'International Tables Vol C Tables 4.2.6.8 and 6.1.1.4'
Cl Cl 0.1484 0.1585 'International Tables Vol C Tables 4.2.6.8 and 6.1.1.4'
I I -0.4742 1.8119 'International Tables Vol C Tables 4.2.6.8 and 6.1.1.4'
O O 0.0106 0.0060 'International Tables Vol C Tables 4.2.6.8 and 6.1.1.4'

loop_
_exptl_crystal_face_index_h
_exptl_crystal_face_index_k
_exptl_crystal_face_index_l
_exptl_crystal_face_perp_dist
11 8 -1 0.0513
-11 -8 1 0.0453
-2 -3 -18 0.0803
10 -9 3 0.0532
-10 6 -8 0.0622
-1 5 18 0.0858
-8 10 8 0.0802
2 12 11 0.0750

loop_
_geom_angle_atom_site_label_1
_geom_angle_atom_site_label_2
_geom_angle_atom_site_label_3
_geom_angle
_geom_angle_site_symmetry_1
_geom_angle_site_symmetry_3
_geom_angle_publ_flag
C7 O1 C1 125.7(3) . . ?
O1 C1 C2 102.9(3) . . ?
O1 C1 C3 110.8(4) . . ?
O1 C1 C8 110.8(3) . . ?
C2 C1 C3 112.0(4) . . ?
C2 C1 C8 104.3(4) . . ?
C8 C1 C3 115.3(4) . . ?
I1 C2 H2A 108.4 . . ?
I1 C2 H2B 108.4 . . ?
C1 C2 I1 115.6(3) . . ?
C1 C2 H2A 108.4 . . ?
C1 C2 H2B 108.4 . . ?
H2A C2 H2B 107.4 . . ?
C1 C3 H3A 107.8 . . ?
C1 C3 H3B 107.8 . . ?
H3A C3 H3B 107.1 . . ?
C4 C3 C1 118.2(4) . . ?
C4 C3 H3A 107.8 . . ?
C4 C3 H3B 107.8 . . ?
C3 C4 H4A 108.8 . . ?
C3 C4 H4B 108.8 . . ?
C3 C4 C5 113.7(4) . . ?
H4A C4 H4B 107.7 . . ?
C5 C4 H4A 108.8 . . ?
C5 C4 H4B 108.8 . . ?
C4 C5 H5A 108.8 . . ?
C4 C5 H5B 108.8 . . ?
H5A C5 H5B 107.7 . . ?
C6 C5 C4 113.6(4) . . ?
C6 C5 H5A 108.8 . . ?
C6 C5 H5B 108.8 . . ?
C5 C6 H6A 108.4 . . ?
C5 C6 H6B 108.4 . . ?
H6A C6 H6B 107.4 . . ?
C7 C6 C5 115.7(4) . . ?
C7 C6 H6A 108.4 . . ?
C7 C6 H6B 108.4 . . ?
O1 C7 C6 120.5(3) . . ?
O2 C7 O1 116.1(4) . . ?
O2 C7 C6 123.4(4) . . ?
C9 C8 C1 120.2(4) . . ?
C9 C8 C13 118.1(4) . . ?
C13 C8 C1 121.5(4) . . ?
C8 C9 H9 119.2 . . ?
C10 C9 C8 121.5(4) . . ?
C10 C9 H9 119.2 . . ?
C9 C10 H10 120.6 . . ?
C11 C10 C9 118.7(4) . . ?
C11 C10 H10 120.6 . . ?
C10 C11 Cl1 118.9(4) . . ?
C10 C11 C12 121.5(4) . . ?
C12 C11 Cl1 119.6(4) . . ?
C11 C12 H12 120.5 . . ?
C13 C12 C11 119.1(4) . . ?
C13 C12 H12 120.5 . . ?
C8 C13 H13 119.5 . . ?
C12 C13 C8 121.0(4) . . ?
C12 C13 H13 119.5 . . ?

loop_
_geom_bond_atom_site_label_1
_geom_bond_atom_site_label_2
_geom_bond_distance
_geom_bond_site_symmetry_2
_geom_bond_publ_flag
I1 C2 2.155(5) . ?
Cl1 C11 1.745(5) . ?
O1 C1 1.467(5) . ?
O1 C7 1.357(5) . ?
O2 C7 1.201(5) . ?
C1 C2 1.522(6) . ?
C1 C3 1.536(6) . ?
C1 C8 1.528(6) . ?
C2 H2A 0.9900 . ?
C2 H2B 0.9900 . ?
C3 H3A 0.9900 . ?
C3 H3B 0.9900 . ?
C3 C4 1.504(6) . ?
C4 H4A 0.9900 . ?
C4 H4B 0.9900 . ?
C4 C5 1.529(7) . ?
C5 H5A 0.9900 . ?
C5 H5B 0.9900 . ?
C5 C6 1.528(7) . ?
C6 H6A 0.9900 . ?
C6 H6B 0.9900 . ?
C6 C7 1.488(6) . ?
C8 C9 1.390(6) . ?
C8 C13 1.397(6) . ?
C9 H9 0.9500 . ?
C9 C10 1.385(7) . ?
C10 H10 0.9500 . ?
C10 C11 1.376(6) . ?
C11 C12 1.385(6) . ?
C12 H12 0.9500 . ?
C12 C13 1.381(6) . ?
C13 H13 0.9500 . ?

loop_
_exptl_oxdiff_crystal_face_indexfrac_h
_exptl_oxdiff_crystal_face_indexfrac_k
_exptl_oxdiff_crystal_face_indexfrac_l
_exptl_oxdiff_crystal_face_x
_exptl_oxdiff_crystal_face_y
_exptl_oxdiff_crystal_face_z
11.0259 7.6064 -1.0567 0.8733 0.4751 0.1078
-11.0259 -7.6064 1.0567 -0.8733 -0.4751 -0.1078
-2.1351 -3.0639 -18.0598 0.0539 -0.6647 0.7451
10.0705 -9.1617 2.9507 -0.0665 0.8468 0.5277
-10.4141 5.9849 -7.8483 -0.0251 -0.9720 -0.2337
-0.8288 4.9208 17.7112 -0.0846 0.4474 -0.8903
-8.3819 9.7193 7.8764 -0.0116 -0.4019 -0.9156
2.0000 12.0000 11.0000 0.5004 0.2670 -0.7978
